data_7135026
loop_
_publ_author_name
'Shao, Xueying'
'Yang, Yue'
'Dong, Xiaofang'
'Wang, Shen'
'Liang, Yulu'
'Liu, Zhongyi'
'Min, Hui'
'Wang, Yu-Xia'
'Cheng, Peng'

_publ_section_title
;
 Magnetic modulation and magnetocaloric effect of lanthanide porous
 organic frameworks with croconic acid.
;
_journal_issue 86
_journal_name_full 'Chemical communications (Cambridge, England)'
_journal_page_first 16862
_journal_page_last 16865
_journal_paper_doi 10.1039/d5cc04708k
_journal_volume 61
_journal_year 2025
_chemical_formula_moiety 'C60 H48 Gd8 O84, 0.5(Cl3 Gd), 2(H2 O)'
_chemical_formula_sum 'C60 H52 Cl1.5 Gd8.5 O86'
_chemical_formula_weight 3538.81
_space_group_crystal_system tetragonal
_space_group_IT_number 83
_space_group_name_Hall '-P 4'
_space_group_name_H-M_alt 'P 4/m'
_atom_sites_solution_hydrogens difmap
_audit_creation_date 2025-08-11
_audit_creation_method
;
Olex2 1.3
(compiled 2020.11.12 svn.r5f609507 for OlexSys, GUI svn.r6408)
;
_audit_update_record
;
2025-08-14 deposited with the CCDC.	2025-09-26 downloaded from the CCDC.
;
_cell_angle_alpha 90
_cell_angle_beta 90
_cell_angle_gamma 90
_cell_formula_units_Z 1
_cell_length_a 21.8854(2)
_cell_length_b 21.8854(2)
_cell_length_c 7.77440(10)
_cell_measurement_reflns_used 6678
_cell_measurement_temperature 100.02(10)
_cell_measurement_theta_max 75.4150
_cell_measurement_theta_min 2.0020
_cell_volume 3723.71(7)
_computing_cell_refinement 'CrysAlisPro 1.171.42.99a (Rigaku OD, 2023)'
_computing_data_collection 'CrysAlisPro 1.171.42.99a (Rigaku OD, 2023)'
_computing_data_reduction 'CrysAlisPro 1.171.42.99a (Rigaku OD, 2023)'
_computing_molecular_graphics 'Olex2 1.3 (Dolomanov et al., 2009)'
_computing_publication_material 'Olex2 1.3 (Dolomanov et al., 2009)'
_computing_structure_refinement 'SHELXL 2018/3 (Sheldrick, 2015)'
_computing_structure_solution 'SHELXT 2014/5 (Sheldrick, 2014)'
_diffrn_ambient_environment N~2~
_diffrn_ambient_temperature 100.02(10)
_diffrn_detector 'Hybrid Pixel Array Detector'
_diffrn_detector_area_resol_mean 10.0000
_diffrn_detector_type HyPix
_diffrn_measured_fraction_theta_full 0.996
_diffrn_measured_fraction_theta_max 0.963
_diffrn_measurement_details
;
List of Runs (angles in degrees, time in seconds):

  # Type    Start    End  Width  t~exp~   \w     \q     \k     \f   Frames
#--------------------------------------------------------------------------
  1  \w     73.00 109.00   0.50    0.15    --  105.43-124.00 140.00   72
  2  \w     36.00  61.00   0.50    0.15    --  105.43 -61.00 -90.00   50
  3  \w     79.00 104.00   0.50    0.15    --  105.43 -95.00-180.00   50
  4  \w     36.00  71.00   0.50    0.15    --  105.43 -95.00-180.00   70
  5  \w    -22.00  27.00   0.50    0.05    --  -47.26  19.00 -60.00   98
  6  \w    -21.00  27.00   0.50    0.05    --  -47.26  31.00 158.00   96
  7  \w    -57.00 -32.00   0.50    0.15    -- -104.50  61.00  60.00   50
  8  \w    -65.00 -39.00   0.50    0.15    -- -104.50  61.00  30.00   52
  9  \w    -17.00  28.00   0.50    0.05    --  -47.26  19.00-150.00   90
 10  \w    -68.00 -43.00   0.50    0.15    -- -104.50  61.00-180.00   50
 11  \w   -104.00 -33.00   0.50    0.15    -- -104.50  92.00 -32.00  142
 12  \w   -174.00 -98.00   0.50    0.15    -- -104.50 -31.00  -1.00  152
;
_diffrn_measurement_device 'four-circle diffractometer'
_diffrn_measurement_device_type 'XtaLAB Synergy R, HyPix'
_diffrn_measurement_method '\w scans'
_diffrn_orient_matrix_type 'CrysAlisPro convention (1999,Acta A55,543-557)'
_diffrn_orient_matrix_UB_11 -0.0701598000
_diffrn_orient_matrix_UB_12 0.0014769000
_diffrn_orient_matrix_UB_13 -0.0156941000
_diffrn_orient_matrix_UB_21 0.0008507000
_diffrn_orient_matrix_UB_22 -0.0647030000
_diffrn_orient_matrix_UB_23 -0.0778162000
_diffrn_orient_matrix_UB_31 -0.0057974000
_diffrn_orient_matrix_UB_32 -0.0275932000
_diffrn_orient_matrix_UB_33 0.1816359000
_diffrn_radiation_monochromator mirror
_diffrn_radiation_probe x-ray
_diffrn_radiation_type 'Cu K\a'
_diffrn_radiation_wavelength 1.54184
_diffrn_reflns_av_R_equivalents 0.0875
_diffrn_reflns_av_unetI/netI 0.0675
_diffrn_reflns_Laue_measured_fraction_full 0.996
_diffrn_reflns_Laue_measured_fraction_max 0.963
_diffrn_reflns_limit_h_max 27
_diffrn_reflns_limit_h_min -26
_diffrn_reflns_limit_k_max 21
_diffrn_reflns_limit_k_min -26
_diffrn_reflns_limit_l_max 9
_diffrn_reflns_limit_l_min -3
_diffrn_reflns_number 12135
_diffrn_reflns_point_group_measured_fraction_full 0.996
_diffrn_reflns_point_group_measured_fraction_max 0.963
_diffrn_reflns_theta_full 67.684
_diffrn_reflns_theta_max 76.489
_diffrn_reflns_theta_min 2.019
_diffrn_source 'Rotating-anode X-ray tube'
_diffrn_source_type 'PhotonJet R (Cu) X-ray Source'
_exptl_absorpt_coefficient_mu 25.067
_exptl_absorpt_correction_T_max 1.00000
_exptl_absorpt_correction_T_min 0.24119
_exptl_absorpt_correction_type multi-scan
_exptl_absorpt_process_details
;
CrysAlisPro 1.171.42.99a (Rigaku Oxford Diffraction, 2023)
Empirical absorption correction using spherical harmonics,
implemented in SCALE3 ABSPACK scaling algorithm.
;
_exptl_crystal_colour 'clear whiteish colourless'
_exptl_crystal_colour_lustre clear
_exptl_crystal_colour_modifier whiteish
_exptl_crystal_colour_primary colourless
_exptl_crystal_density_diffrn 1.578
_exptl_crystal_description block
_exptl_crystal_F_000 1670
_refine_diff_density_max 1.296
_refine_diff_density_min -1.698
_refine_diff_density_rms 0.220
_refine_ls_extinction_method none
_refine_ls_goodness_of_fit_ref 1.092
_refine_ls_hydrogen_treatment constr
_refine_ls_matrix_type full
_refine_ls_number_parameters 365
_refine_ls_number_reflns 4065
_refine_ls_number_restraints 106
_refine_ls_restrained_S_all 1.087
_refine_ls_R_factor_all 0.0727
_refine_ls_R_factor_gt 0.0671
_refine_ls_shift/su_max 0.001
_refine_ls_shift/su_mean 0.000
_refine_ls_structure_factor_coef Fsqd
_refine_ls_weighting_details 'w=1/[\s^2^(Fo^2^)+(0.1365P)^2^] where P=(Fo^2^+2Fc^2^)/3'
_refine_ls_weighting_scheme calc
_refine_ls_wR_factor_gt 0.1861
_refine_ls_wR_factor_ref 0.1909
_reflns_Friedel_coverage 0.000
_reflns_number_gt 3494
_reflns_number_total 4065
_reflns_threshold_expression 'I > 2\s(I)'
_cod_data_source_file d5cc04708k2.cif
_cod_data_source_block 3
_cod_depositor_comments 'Adding full bibliography for 7135024--7135026.cif.'
_cod_original_cell_volume 3723.71(8)
_cod_original_formula_sum 'C60 H52 Cl1.50 Gd8.50 O86'
_cod_database_code 7135026
_shelx_shelxl_version_number 2018/3
_shelx_space_group_comment
;
The symmetry employed for this shelxl refinement is uniquely defined
by the following loop, which should always be used as a source of
symmetry information in preference to the above space-group names.
They are only intended as comments.
;
_reflns_odcompleteness_completeness 99.97
_reflns_odcompleteness_iscentric 1
_reflns_odcompleteness_theta 66.97
_olex2_refinement_description
;
1. Fixed Uiso
 At 1.5 times of:
  All O(H,H) groups
2. Restrained distances
 Gd2-Cl2 = Gd2-Cl8 = Gd2-Cl1
 2 with sigma of 0.02
 Cl1-Cl8 \\sim Cl8-Cl2
 with sigma of 0.1
3. Uiso/Uaniso restraints and constraints
Uanis(Cl2) \\sim Ueq: with sigma of 0.002 and sigma for terminal atoms of 0.004
Uanis(O0) \\sim Ueq, Uanis(O4) \\sim Ueq, Uanis(C00F) \\sim Ueq, Uanis(O5)
\\sim Ueq, Uanis(C0) \\sim Ueq: with sigma of 0.01 and sigma for terminal atoms
of 0.02
Uanis(O3) \\sim Ueq: with sigma of 0.005 and sigma for terminal atoms of 0.01
Uanis(Cl1) \\sim Ueq: with sigma of 0.02 and sigma for terminal atoms of 0.04
Uanis(C00X) \\sim Ueq, Uanis(O11B) \\sim Ueq, Uanis(C2) \\sim Ueq, Uanis(C00U)
\\sim Ueq, Uanis(O33) \\sim Ueq: with sigma of 0.005 and sigma for terminal
atoms of 0.01
Uanis(O4) \\sim Ueq: with sigma of 0.005 and sigma for terminal atoms of 0.01
Uanis(C00W) \\sim Ueq: with sigma of 0.005 and sigma for terminal atoms of 0.01
Uanis(C00V) \\sim Ueq: with sigma of 0.005 and sigma for terminal atoms of 0.01
Uanis(O5) \\sim Ueq: with sigma of 0.002 and sigma for terminal atoms of 0.004
Uanis(Cl8) \\sim Ueq: with sigma of 0.02 and sigma for terminal atoms of 0.04
Uanis(O33) \\sim Ueq: with sigma of 0.002 and sigma for terminal atoms of 0.004
Uanis(Gd2) \\sim Ueq: with sigma of 0.01 and sigma for terminal atoms of 0.02
4. Rigid body (RIGU) restrains
 Gd2
 with sigma for 1-2 distances of 0.01 and sigma for 1-3 distances of 0.01
 Cl1
 with sigma for 1-2 distances of 0.01 and sigma for 1-3 distances of 0.01
5. Others
 Fixed Sof: O11B(0.5) O0(0.5) C0(0.25) C00F(0.25) O12(0.5) O00L(0.5) H00A(0.5)
 H00B(0.5) O00M(0.5) H00C(0.5) H00D(0.5) O00Q(0.5) H00E(0.5) H00F(0.5)
 O00S(0.5) C00U(0.5) C00V(0.5) C00W(0.5) C00X(0.5) O1(0.5) C010(0.5) C011(0.5)
 O2(0.5) H2A(0.5) H2B(0.5) Gd2(0.0625) O10(0.5) C14(0.5) O18(0.5) H18A(0.5)
 H18B(0.5) C2(0.5) O4(0.5) C1A(0.25) O7(0.25) O6(0.25) O5(0.25) Cl2(0.0625)
 O33(0.25) C35(0.25) O11(0.5) O13(0.5) H13A(0.5) H13B(0.5) O3(0.25) H3A(0.25)
 H3B(0.25) Cl8(0.0625) Cl1(0.0625)
6.a Riding coordinates:
 O00L(H00A,H00B), O00M(H00C,H00D), O00Q(H00E,H00F), O18(H18A,H18B), O13(H13A,
 H13B), O3(H3A,H3B)
6.b Rotating group:
 O2(H2A,H2B)
;
_smtbx_masks_special_details
;
A solvent mask was calculated and 395 electrons were 
found in a volume of 1221\%A^3^ in 2 voids per unit cell. 
This is consistent with the presence of 
22[H2O], 16[H2O] per Unit Cell 
which account for 380 electrons 
per unit cell.
;
_smtbx_masks_void_probe_radius 1.2
_smtbx_masks_void_truncation_radius 1.2
_olex2_submission_special_instructions 'No special instructions were received'
_oxdiff_exptl_absorpt_empirical_details
;
Empirical correction (ABSPACK) includes:
- Absorption correction using spherical harmonics
- Frame scaling
;
_oxdiff_exptl_absorpt_empirical_full_max 2.451
_oxdiff_exptl_absorpt_empirical_full_min 0.491

loop_
_space_group_symop_operation_xyz
'x, y, z'
'-x, -y, z'
'-y, x, z'
'y, -x, z'
'-x, -y, -z'
'x, y, -z'
'y, -x, -z'
'-y, x, -z'

loop_
_atom_site_label
_atom_site_type_symbol
_atom_site_fract_x
_atom_site_fract_y
_atom_site_fract_z
_atom_site_U_iso_or_equiv
_atom_site_adp_type
_atom_site_occupancy
_atom_site_site_symmetry_order
_atom_site_calc_flag
_atom_site_refinement_flags_posn
_atom_site_refinement_flags_adp
_atom_site_refinement_flags_occupancy
_atom_site_disorder_assembly
_atom_site_disorder_group
Gd01 Gd 0.20910(2) 0.68709(2) 0.500000 0.0184(2) Uani 1 2 d S T P . .
Gd02 Gd 0.07331(3) 0.36090(2) 0.500000 0.0231(2) Uani 1 2 d S T P . .
O004 O 0.1858(3) 0.3873(3) 0.500000 0.0258(15) Uani 1 2 d S T P . .
O005 O 0.0888(3) 0.4705(3) 0.500000 0.0326(17) Uani 1 2 d S T P C .
O11B O 0.2165(6) 0.6506(8) 0.801(2) 0.010(3) Uani 0.5 1 d . U P A 2
O007 O 0.1419(3) 0.5992(3) 0.500000 0.0326(17) Uani 1 2 d S T P A .
O008 O 0.2692(3) 0.5892(3) 0.500000 0.0265(15) Uani 1 2 d S T P C .
O0 O 0.0791(7) 0.4006(8) 0.199(3) 0.027(4) Uani 0.5 1 d . U P B 1
O00A O 0.3035(4) 0.4562(5) 0.500000 0.057(3) Uani 1 2 d S T P . .
C00B C 0.1437(5) 0.4870(5) 0.500000 0.026(2) Uani 1 2 d S T P . .
C00C C 0.2353(5) 0.5431(5) 0.500000 0.027(2) Uani 1 2 d S T P . .
C00D C 0.1698(5) 0.5487(5) 0.500000 0.027(2) Uani 1 2 d S T P A .
C0 C 0.0917(14) 0.6900(14) 1.000000 0.025(6) Uani 0.5 2 d S TU P A 1
C00F C 0.1624(15) 0.2800(13) 0.000000 0.029(7) Uani 0.5 2 d S TU P B 1
C00G C 0.1942(4) 0.4435(5) 0.500000 0.026(2) Uani 1 2 d S T P C .
C00H C 0.2513(5) 0.4773(6) 0.500000 0.041(3) Uani 1 2 d S T P C .
O12 O 0.1151(4) 0.6929(5) 0.6954(13) 0.024(2) Uani 0.5 1 d . . P A 1
O00L O 0.2004(5) 0.7840(5) 0.6318(14) 0.033(2) Uani 0.5 1 d . . P A 1
H00A H 0.236340 0.800752 0.638661 0.049 Uiso 0.5 1 d R U P A 1
H00B H 0.180790 0.778632 0.741051 0.049 Uiso 0.5 1 d R U P A 1
O00M O -0.0183(5) 0.4120(5) 0.5702(16) 0.041(3) Uani 0.5 1 d . . P C -1
H00C H -0.040689 0.444712 0.548950 0.061 Uiso 0.5 1 d R U P C -1
H00D H -0.051299 0.395022 0.591390 0.061 Uiso 0.5 1 d R U P C -1
O00Q O 0.1035(8) 0.2705(6) 0.6436(18) 0.055(4) Uani 0.5 1 d . . P C 2
H00E H 0.136446 0.252138 0.637896 0.082 Uiso 0.5 1 d R U P C 2
H00F H 0.104896 0.272458 0.754166 0.082 Uiso 0.5 1 d R U P C 2
O00S O 0.1390(7) 0.2970(6) 0.3094(17) 0.047(3) Uani 0.5 1 d . . P B 1
C00U C 0.1872(6) 0.6671(6) 0.9050(18) 0.023(3) Uani 0.5 1 d . U P A 1
C00V C 0.0563(6) 0.3711(6) 0.909(2) 0.025(3) Uani 0.5 1 d . U P C 2
C00W C 0.1031(6) 0.3646(6) 0.0935(18) 0.018(2) Uani 0.5 1 d . U P B 1
C00X C 0.2318(6) 0.6930(6) 0.9043(18) 0.020(3) Uani 0.5 1 d . U P A 2
O1 O 0.2480(5) 0.7668(5) 0.6979(13) 0.032(2) Uani 0.5 1 d . . P A 2
C010 C 0.1347(7) 0.3088(7) 0.147(2) 0.032(3) Uani 0.5 1 d . . P B 1
C011 C 0.1292(6) 0.6864(6) 0.8551(17) 0.022(3) Uani 0.5 1 d . . P A 1
O2 O 0.3154(5) 0.7088(5) 0.4456(15) 0.039(3) Uani 0.5 1 d . . P A -2
H2A H 0.331303 0.735848 0.525151 0.058 Uiso 0.5 1 d R U P A -2
H2B H 0.321488 0.729583 0.343200 0.058 Uiso 0.5 1 d R U P A -2
Gd2 Gd 0.4938(13) 0.5041(17) 0.6388(7) 0.023(4) Uani 0.0625 1 d D U P D -1
O10 O -0.0081(6) 0.3309(6) 0.6926(16) 0.050(4) Uani 0.5 1 d . . P C 2
C14 C 0.0006(7) 0.3407(7) 0.852(2) 0.031(3) Uani 0.5 1 d . . P C 2
O18 O 0.0126(6) 0.2839(5) 0.6389(18) 0.051(4) Uani 0.5 1 d . . P C 1
H18A H 0.017634 0.284399 0.754032 0.077 Uiso 0.5 1 d R U P C 1
H18B H -0.026766 0.285469 0.604083 0.077 Uiso 0.5 1 d R U P C 1
C2 C 0.2467(6) 0.7532(6) 0.8492(17) 0.021(3) Uani 0.5 1 d . U P A 2
O4 O 0.0955(6) 0.3910(7) 0.799(2) 0.017(3) Uani 0.5 1 d . U P C 2
C1A C -0.0335(17) 0.3231(16) 1.000000 0.042(8) Uani 0.5 2 d S T P C 2
O7 O 0.1908(11) 0.2292(10) 0.000000 0.042(5) Uani 0.5 2 d S T P B 1
O6 O 0.0332(8) 0.7070(10) 1.000000 0.027(4) Uani 0.5 2 d S T P A 1
O5 O -0.0837(10) 0.2943(10) 1.000000 0.027(6) Uani 0.5 2 d S TU P C 2
Cl2 Cl 0.4125(11) 0.5339(10) 0.534(3) 0.017(5) Uani 0.0625 1 d D U P D -1
O33 O 0.2660(9) 0.8495(8) 1.000000 0.018(4) Uani 0.5 2 d S TU P A 2
C35 C 0.2573(12) 0.7913(14) 1.000000 0.028(6) Uani 0.5 2 d S T P A 2
O11 O 0.2329(6) 0.6571(10) 0.804(3) 0.025(4) Uani 0.5 1 d . . P A 1
O13 O 0.1240(5) 0.7292(6) 0.6509(15) 0.035(3) Uani 0.5 1 d . . P A 2
H13A H 0.092217 0.709431 0.619833 0.053 Uiso 0.5 1 d R U P A 2
H13B H 0.121287 0.713711 0.747203 0.053 Uiso 0.5 1 d R U P A 2
O3 O 0.3776(10) 0.6335(8) 0.756(3) 0.030(4) Uani 0.25 1 d . U P E 1
H3A H 0.340491 0.624021 0.733018 0.045 Uiso 0.25 1 d R U P E 1
H3B H 0.400001 0.614461 0.682318 0.045 Uiso 0.25 1 d R U P E 1
Cl8 Cl 0.495(3) 0.4180(17) 0.546(7) 0.09(2) Uani 0.0625 1 d D U P D -1
Cl1 Cl 0.5739(13) 0.524(2) 0.762(6) 0.090(16) Uani 0.0625 1 d D U P D -1

loop_
_atom_site_aniso_label
_atom_site_aniso_U_11
_atom_site_aniso_U_22
_atom_site_aniso_U_33
_atom_site_aniso_U_23
_atom_site_aniso_U_13
_atom_site_aniso_U_12
Gd01 0.0195(3) 0.0232(3) 0.0124(3) 0.000 0.000 -0.00567(18)
Gd02 0.0294(3) 0.0172(3) 0.0226(3) 0.000 0.000 0.0028(2)
O004 0.034(4) 0.020(3) 0.024(4) 0.000 0.000 0.009(3)
O005 0.024(4) 0.024(4) 0.050(5) 0.000 0.000 -0.003(3)
O11B 0.016(5) 0.007(4) 0.006(4) -0.001(3) -0.002(4) -0.003(4)
O007 0.024(4) 0.021(4) 0.053(5) 0.000 0.000 -0.002(3)
O008 0.011(3) 0.028(4) 0.041(4) 0.000 0.000 0.003(3)
O0 0.033(7) 0.024(6) 0.024(6) 0.000(5) -0.003(6) 0.009(5)
O00A 0.030(4) 0.052(6) 0.090(8) 0.000 0.000 0.013(4)
C00B 0.027(5) 0.019(5) 0.031(5) 0.000 0.000 -0.001(4)
C00C 0.020(5) 0.033(5) 0.027(5) 0.000 0.000 0.004(4)
C00D 0.021(5) 0.029(5) 0.032(6) 0.000 0.000 -0.005(4)
C0 0.020(9) 0.018(9) 0.036(10) 0.000 0.000 -0.005(7)
C00F 0.028(10) 0.016(9) 0.042(10) 0.000 0.000 -0.004(8)
C00G 0.019(4) 0.027(5) 0.032(5) 0.000 0.000 0.015(4)
C00H 0.025(6) 0.036(6) 0.060(8) 0.000 0.000 0.012(5)
O12 0.021(5) 0.031(6) 0.020(5) -0.003(4) -0.007(4) -0.003(4)
O00L 0.042(6) 0.033(6) 0.023(5) -0.008(4) -0.007(5) -0.010(5)
O00M 0.028(5) 0.027(5) 0.067(8) -0.014(5) -0.015(5) 0.015(4)
O00Q 0.082(10) 0.025(6) 0.057(9) 0.009(6) -0.042(8) -0.002(6)
O00S 0.072(9) 0.027(6) 0.041(7) -0.007(5) -0.027(7) 0.024(6)
C00U 0.022(4) 0.027(4) 0.019(5) -0.003(4) -0.001(4) -0.007(4)
C00V 0.025(4) 0.025(4) 0.024(5) -0.006(4) 0.002(4) 0.003(4)
C00W 0.019(4) 0.016(4) 0.019(4) 0.002(4) -0.003(4) 0.005(3)
C00X 0.023(4) 0.022(4) 0.015(4) -0.002(4) -0.003(4) -0.003(4)
O1 0.048(7) 0.027(5) 0.021(5) 0.003(4) 0.008(5) -0.018(5)
C010 0.031(7) 0.027(7) 0.039(9) -0.016(6) -0.008(7) 0.003(6)
C011 0.021(6) 0.027(7) 0.019(7) -0.008(5) -0.002(5) 0.000(5)
O2 0.029(5) 0.039(6) 0.047(9) -0.008(4) 0.011(4) -0.011(4)
Gd2 0.024(8) 0.013(7) 0.033(2) 0.010(7) 0.005(6) -0.009(5)
O10 0.056(8) 0.065(9) 0.030(6) 0.021(6) -0.032(6) -0.024(7)
C14 0.023(7) 0.032(7) 0.037(9) 0.019(6) -0.013(6) -0.011(6)
O18 0.062(8) 0.031(6) 0.060(8) 0.007(6) 0.044(7) -0.007(6)
C2 0.023(4) 0.019(4) 0.020(5) -0.003(4) 0.000(4) -0.012(4)
O4 0.013(5) 0.020(5) 0.018(5) -0.005(4) -0.001(4) -0.007(4)
C1A 0.039(16) 0.045(18) 0.043(16) 0.000 0.000 -0.010(17)
O7 0.053(14) 0.046(13) 0.028(9) 0.000 0.000 0.035(11)
O6 0.010(7) 0.043(11) 0.030(8) 0.000 0.000 -0.006(9)
O5 0.022(6) 0.027(7) 0.032(6) 0.000 0.000 -0.004(4)
Cl2 0.016(6) 0.018(6) 0.017(7) 0.000(4) 0.001(4) 0.004(4)
O33 0.018(5) 0.015(5) 0.021(5) 0.000 0.000 -0.004(4)
C35 0.022(12) 0.041(15) 0.022(11) 0.000 0.000 -0.004(10)
O11 0.003(6) 0.037(9) 0.035(8) 0.003(6) -0.002(6) -0.003(6)
O13 0.028(6) 0.050(8) 0.027(6) -0.007(6) 0.002(4) 0.000(5)
O3 0.042(8) 0.023(7) 0.025(8) 0.017(6) -0.020(7) -0.016(6)
Cl8 0.15(4) 0.035(17) 0.08(4) -0.012(17) 0.00(3) 0.03(2)
Cl1 0.09(3) 0.07(2) 0.11(3) 0.02(2) 0.07(2) 0.05(2)

loop_
_atom_type_symbol
_atom_type_description
_atom_type_scat_dispersion_real
_atom_type_scat_dispersion_imag
_atom_type_scat_source
C C 0.0181 0.0091 'International Tables Vol C Tables 4.2.6.8 and 6.1.1.4'
H H 0.0000 0.0000 'International Tables Vol C Tables 4.2.6.8 and 6.1.1.4'
Cl Cl 0.3639 0.7018 'International Tables Vol C Tables 4.2.6.8 and 6.1.1.4'
Gd Gd -8.8380 11.9157 'International Tables Vol C Tables 4.2.6.8 and 6.1.1.4'
O O 0.0492 0.0322 'International Tables Vol C Tables 4.2.6.8 and 6.1.1.4'

loop_
_geom_angle_atom_site_label_1
_geom_angle_atom_site_label_2
_geom_angle_atom_site_label_3
_geom_angle
_geom_angle_site_symmetry_1
_geom_angle_site_symmetry_3
_geom_angle_publ_flag
O11B Gd01 O1 142.3(4) 6_556 . ?
O11B Gd01 O1 67.5(4) . . ?
O007 Gd01 O11B 77.5(3) . 6_556 ?
O007 Gd01 O11B 77.5(3) . . ?
O007 Gd01 O1 140.2(2) . . ?
O007 Gd01 O1 140.2(2) . 6_556 ?
O007 Gd01 O11 85.3(4) . 6_556 ?
O007 Gd01 O11 85.3(4) . . ?
O00L Gd01 O11B 83.4(5) 6_556 6_556 ?
O00L Gd01 O11B 134.7(5) . 6_556 ?
O00L Gd01 O007 131.6(3) . . ?
O00L Gd01 O007 131.6(3) 6_556 . ?
O00L Gd01 O00L 51.4(5) 6_556 . ?
O00L Gd01 O1 70.4(4) . 6_556 ?
O00L Gd01 O1 29.1(4) 6_556 6_556 ?
O00L Gd01 O11 131.3(6) 6_556 . ?
O00L Gd01 O11 81.0(6) . . ?
O00L Gd01 O11 81.0(6) 6_556 6_556 ?
O00L Gd01 O11 131.3(6) . 6_556 ?
O00L Gd01 O13 78.7(4) . 6_556 ?
O00L Gd01 O13 51.5(4) 6_556 6_556 ?
O1 Gd01 O1 76.8(4) 6_556 . ?
O2 Gd01 O11B 99.5(4) . . ?
O2 Gd01 O007 137.9(3) . . ?
O2 Gd01 O1 68.8(4) . . ?
O11 Gd01 O11 140.9(10) . 6_556 ?
O13 Gd01 O11B 129.8(4) 6_556 . ?
O13 Gd01 O11B 73.2(5) . . ?
O13 Gd01 O007 80.4(4) . . ?
O13 Gd01 O007 80.4(4) 6_556 . ?
O13 Gd01 O1 72.0(4) . . ?
O13 Gd01 O1 107.5(4) 6_556 . ?
O13 Gd01 O2 139.7(4) . . ?
O13 Gd01 O2 126.2(4) 6_556 . ?
O13 Gd01 O13 58.9(6) . 6_556 ?
Gd02 Gd02 O005 0(10) 6_556 . ?
Gd02 Gd02 O00M 0(10) 6_556 . ?
Gd02 Gd02 O00Q 0(10) 6_556 6_556 ?
Gd02 Gd02 O00Q 0(10) 6_556 . ?
Gd02 Gd02 O00S 0(10) 6_556 6_556 ?
Gd02 Gd02 O10 0(10) 6_556 . ?
Gd02 Gd02 O10 0(10) 6_556 6_556 ?
Gd02 Gd02 O18 0(10) 6_556 6_556 ?
Gd02 Gd02 O18 0(10) 6_556 . ?
Gd02 Gd02 O4 0(10) 6_556 6_556 ?
Gd02 Gd02 O4 0(10) 6_556 . ?
O005 Gd02 O00S 118.3(4) . 6_556 ?
O005 Gd02 O4 73.0(4) . 6_556 ?
O005 Gd02 O4 73.0(4) . . ?
O00M Gd02 O005 69.5(3) . . ?
O00M Gd02 O00Q 138.0(5) . 6_556 ?
O00M Gd02 O00S 128.2(4) . 6_556 ?
O00M Gd02 O10 69.2(4) . 6_556 ?
O00M Gd02 O18 88.1(4) . 6_556 ?
O00M Gd02 O18 76.1(4) . . ?
O00M Gd02 O4 105.0(5) . 6_556 ?
O00Q Gd02 O005 142.1(3) . . ?
O00Q Gd02 O005 142.1(3) 6_556 . ?
O00Q Gd02 O00Q 56.3(7) 6_556 . ?
O00Q Gd02 O10 71.8(5) . . ?
O00Q Gd02 O10 105.7(5) 6_556 . ?
O00Q Gd02 O4 127.8(5) 6_556 . ?
O00Q Gd02 O4 73.9(5) . . ?
O10 Gd02 O005 111.8(4) . . ?
O10 Gd02 O005 111.8(4) 6_556 . ?
O10 Gd02 O10 76.5(5) 6_556 . ?
O10 Gd02 O4 143.3(4) 6_556 . ?
O10 Gd02 O4 68.5(4) . . ?
O18 Gd02 O005 140.6(3) 6_556 . ?
O18 Gd02 O005 140.6(3) . . ?
O18 Gd02 O00S 70.0(5) . 6_556 ?
O18 Gd02 O00S 101.1(5) 6_556 6_556 ?
O18 Gd02 O10 28.8(4) 6_556 6_556 ?
O18 Gd02 O10 71.4(5) . 6_556 ?
O18 Gd02 O18 53.4(7) . 6_556 ?
O18 Gd02 O4 82.6(5) 6_556 6_556 ?
O18 Gd02 O4 136.1(5) . 6_556 ?
O4 Gd02 O4 141.3(7) 6_556 . ?
Gd02 O004 Gd02 0.00(2) 6_556 . ?
C00G O004 Gd02 111.7(6) . . ?
C00G O004 Gd02 111.7(6) . 6_556 ?
Gd02 O005 Gd02 0.00(3) 6_556 . ?
C00B O005 Gd02 114.8(6) . . ?
C00B O005 Gd02 114.8(6) . 6_556 ?
C00X O11B Gd01 112.3(12) . . ?
C00D O007 Gd01 113.6(6) . . ?
C00C O008 Gd01 112.2(6) . . ?
Gd02 O0 Gd02 0.00(4) 6_556 . ?
C00W O0 Gd02 114.6(12) . . ?
C00W O0 Gd02 114.6(12) . 6_556 ?
O005 C00B C00D 129.7(9) . . ?
O005 C00B C00G 122.6(9) . . ?
C00G C00B C00D 107.7(9) . . ?
O008 C00C C00D 121.4(10) . . ?
O008 C00C C00H 130.1(10) . . ?
C00D C00C C00H 108.6(9) . . ?
O007 C00D C00B 128.0(9) . . ?
O007 C00D C00C 123.9(9) . . ?
C00C C00D C00B 108.1(9) . . ?
C011 C0 C011 108(2) . 6_557 ?
O6 C0 C011 125.4(13) . . ?
O6 C0 C011 125.4(13) . 6_557 ?
C010 C00F C010 105(2) . 6 ?
O7 C00F C010 126.0(12) . . ?
O7 C00F C010 126.0(12) . 6 ?
O004 C00G C00B 122.3(9) . . ?
O004 C00G C00H 129.1(9) . . ?
C00H C00G C00B 108.7(9) . . ?
O00A C00H C00C 125.6(12) . . ?
O00A C00H C00G 127.4(11) . . ?
C00G C00H C00C 107.0(9) . . ?
C011 O12 Gd01 112.0(8) . . ?
Gd01 O00L H00A 109.4 . . ?
Gd01 O00L H00B 108.1 . . ?
H00A O00L H00B 113.7 . . ?
Gd02 O00M H00C 144.3 . . ?
Gd02 O00M H00D 125.0 . . ?
H00C O00M H00D 85.3 . . ?
Gd02 O00Q Gd02 0.00(3) 6_556 . ?
Gd02 O00Q H00E 128.7 . . ?
Gd02 O00Q H00E 128.7 6_556 . ?
Gd02 O00Q H00F 116.1 . . ?
Gd02 O00Q H00F 116.1 6_556 . ?
H00E O00Q H00F 92.7 . . ?
Gd02 O00S Gd02 0.00(2) 6_556 . ?
C010 O00S Gd02 115.2(9) . . ?
C010 O00S Gd02 115.2(9) . 6_556 ?
C011 C00U C00U 106.2(8) . 6_557 ?
O11 C00U C00U 127.6(11) . 6_557 ?
O11 C00U C011 125.9(15) . . ?
C00V C00V C14 107.7(9) 6_557 . ?
O4 C00V C14 120.8(15) . . ?
O0 C00W C00W 130.9(10) . 6 ?
O0 C00W C010 122.4(15) . . ?
C00W C00W C010 106.6(8) 6 . ?
O11B C00X C2 123.0(14) . . ?
C2 O1 Gd01 114.9(8) . . ?
C00F C010 C00W 109.6(15) . . ?
O00S C010 C00F 131.1(16) . . ?
O00S C010 C00W 118.8(13) . . ?
O12 C011 C0 129.2(15) . . ?
O12 C011 C00U 121.4(13) . . ?
C00U C011 C0 109.1(15) . . ?
Gd01 O2 H2A 111.8 . . ?
Gd01 O2 H2B 112.7 . . ?
H2A O2 H2B 101.8 . . ?
Cl8 Gd2 Cl2 99.7(18) . . ?
Cl8 Gd2 Cl1 111(2) . . ?
Cl1 Gd2 Cl2 149(2) . . ?
Gd02 O10 Gd02 0.00(3) 6_556 . ?
C14 O10 Gd02 116.5(10) . . ?
O10 C14 C00V 120.0(14) . . ?
O10 C14 C1A 131.5(17) . . ?
C1A C14 C00V 108.3(16) . . ?
Gd02 O18 Gd02 0.000(18) 6_556 . ?
Gd02 O18 H18A 111.7 6_556 . ?
Gd02 O18 H18A 111.7 . . ?
Gd02 O18 H18B 111.4 . . ?
Gd02 O18 H18B 111.4 6_556 . ?
H18A O18 H18B 114.4 . . ?
C00X C2 C35 108.9(14) . . ?
O1 C2 C00X 121.6(12) . . ?
O1 C2 C35 129.5(15) . . ?
Gd02 O4 Gd02 0.00(4) 6_556 . ?
C00V O4 Gd02 113.8(11) . . ?
O5 C1A C14 126.0(13) . . ?
C2 C35 C2 107(2) 6_557 . ?
O33 C35 C2 126.1(11) . . ?
C00U O11 Gd01 111.7(12) . . ?
Gd01 O13 H13A 107.5 . . ?
Gd01 O13 H13B 110.2 . . ?
H13A O13 H13B 89.3 . . ?
H3A O3 H3B 106.4 . . ?

loop_
_geom_bond_atom_site_label_1
_geom_bond_atom_site_label_2
_geom_bond_distance
_geom_bond_site_symmetry_2
_geom_bond_publ_flag
Gd01 O11B 2.477(18) . ?
Gd01 O11B 2.477(18) 6_556 ?
Gd01 O007 2.423(7) . ?
Gd01 O00L 2.363(10) 6_556 ?
Gd01 O00L 2.363(10) . ?
Gd01 O1 2.477(10) 6_556 ?
Gd01 O1 2.477(10) . ?
Gd01 O2 2.412(10) . ?
Gd01 O11 2.50(2) 6_556 ?
Gd01 O11 2.50(2) . ?
Gd01 O13 2.386(11) . ?
Gd01 O13 2.386(11) 6_556 ?
Gd02 Gd02 0.0000(12) 6_556 ?
Gd02 O005 2.422(7) . ?
Gd02 O00M 2.360(10) . ?
Gd02 O00Q 2.366(12) 6_556 ?
Gd02 O00Q 2.366(12) . ?
Gd02 O00S 2.494(13) 6_556 ?
Gd02 O10 2.419(14) 6_556 ?
Gd02 O10 2.419(14) . ?
Gd02 O18 2.403(11) 6_556 ?
Gd02 O18 2.403(11) . ?
Gd02 O4 2.467(18) . ?
Gd02 O4 2.467(18) 6_556 ?
O004 C00G 1.243(13) . ?
O005 C00B 1.254(13) . ?
O11B C00X 1.27(2) . ?
O007 C00D 1.263(13) . ?
O008 C00C 1.254(13) . ?
O0 C00W 1.25(2) . ?
O00A C00H 1.231(14) . ?
C00B C00D 1.467(14) . ?
C00B C00G 1.459(13) . ?
C00C C00D 1.439(14) . ?
C00C C00H 1.481(16) . ?
C0 C011 1.40(2) . ?
C0 C011 1.40(2) 6_557 ?
C0 O6 1.33(4) . ?
C00F C010 1.44(2) . ?
C00F C010 1.44(2) 6 ?
C00F O7 1.27(3) . ?
C00G C00H 1.452(16) . ?
O12 C011 1.287(17) . ?
O00L H00A 0.8694 . ?
O00L H00B 0.9591 . ?
O00M H00C 0.8823 . ?
O00M H00D 0.8287 . ?
O00Q H00E 0.8263 . ?
O00Q H00F 0.8610 . ?
O00S C010 1.29(2) . ?
C00U C00U 1.48(3) 6_557 ?
C00U C011 1.394(19) . ?
C00U O11 1.29(2) . ?
C00V C00V 1.42(3) 6_557 ?
C00V C14 1.456(19) . ?
C00V O4 1.29(2) . ?
C00W C00W 1.45(3) 6 ?
C00W C010 1.465(19) . ?
C00X C00X 1.49(3) 6_557 ?
C00X C2 1.425(18) . ?
O1 C2 1.213(17) . ?
O2 H2A 0.9245 . ?
O2 H2B 0.9271 . ?
Gd2 Cl2 2.063(19) . ?
Gd2 Cl8 2.02(2) . ?
Gd2 Cl1 2.05(2) . ?
O10 C14 1.27(2) . ?
C14 C1A 1.43(3) . ?
O18 H18A 0.9017 . ?
O18 H18B 0.9045 . ?
C2 C35 1.46(2) . ?
C1A O5 1.27(4) . ?
O33 C35 1.29(4) . ?
O13 H13A 0.8551 . ?
O13 H13B 0.8244 . ?
O3 H3A 0.8578 . ?
O3 H3B 0.8613 . ?

loop_
_geom_torsion_atom_site_label_1
_geom_torsion_atom_site_label_2
_geom_torsion_atom_site_label_3
_geom_torsion_atom_site_label_4
_geom_torsion
_geom_torsion_site_symmetry_1
_geom_torsion_site_symmetry_2
_geom_torsion_site_symmetry_3
_geom_torsion_site_symmetry_4
_geom_torsion_publ_flag
Gd01 O11B C00X C00X 169.3(3) . . . 6_557 ?
Gd01 O11B C00X C2 -3.9(18) . . . . ?
Gd01 O007 C00D C00B 180.0 . . . . ?
Gd01 O007 C00D C00C 0.0 . . . . ?
Gd01 O008 C00C C00D 0.0 . . . . ?
Gd01 O008 C00C C00H 180.0 . . . . ?
Gd01 O12 C011 C0 176.2(18) . . . . ?
Gd01 O12 C011 C00U -11.2(17) . . . . ?
Gd01 O1 C2 C00X 8.2(18) . . . . ?
Gd01 O1 C2 C35 -170.0(16) . . . . ?
Gd02 O004 C00G C00B 0.0 6_556 . . . ?
Gd02 O004 C00G C00B 0.0 . . . . ?
Gd02 O004 C00G C00H 180.0 . . . . ?
Gd02 O004 C00G C00H 180.0 6_556 . . . ?
Gd02 O005 C00B C00D 180.0 . . . . ?
Gd02 O005 C00B C00D 180.0 6_556 . . . ?
Gd02 O005 C00B C00G 0.0 6_556 . . . ?
Gd02 O005 C00B C00G 0.0 . . . . ?
Gd02 O0 C00W C00W 165.0(3) 6_556 . . 6 ?
Gd02 O0 C00W C00W 165.0(3) . . . 6 ?
Gd02 O0 C00W C010 -10(2) 6_556 . . . ?
Gd02 O0 C00W C010 -10(2) . . . . ?
Gd02 O00S C010 C00F -176(2) 6_556 . . . ?
Gd02 O00S C010 C00F -176(2) . . . . ?
Gd02 O00S C010 C00W 12(2) 6_556 . . . ?
Gd02 O00S C010 C00W 12(2) . . . . ?
Gd02 O10 C14 C00V 3(2) 6_556 . . . ?
Gd02 O10 C14 C00V 3(2) . . . . ?
Gd02 O10 C14 C1A -172(2) . . . . ?
Gd02 O10 C14 C1A -172(2) 6_556 . . . ?
O004 C00G C00H O00A 0.0 . . . . ?
O004 C00G C00H C00C 180.0 . . . . ?
O005 C00B C00D O007 0.0 . . . . ?
O005 C00B C00D C00C 180.0 . . . . ?
O005 C00B C00G O004 0.0 . . . . ?
O005 C00B C00G C00H 180.0 . . . . ?
O11B C00X C2 O1 -3(2) . . . . ?
O11B C00X C2 C35 175.5(17) . . . . ?
O008 C00C C00D O007 0.0 . . . . ?
O008 C00C C00D C00B 180.0 . . . . ?
O008 C00C C00H O00A 0.0 . . . . ?
O008 C00C C00H C00G 180.0 . . . . ?
O0 C00W C010 C00F -174.6(19) . . . . ?
O0 C00W C010 O00S -1(2) . . . . ?
C00B C00G C00H O00A 180.0 . . . . ?
C00B C00G C00H C00C 0.0 . . . . ?
C00D C00B C00G O004 180.0 . . . . ?
C00D C00B C00G C00H 0.0 . . . . ?
C00D C00C C00H O00A 180.0 . . . . ?
C00D C00C C00H C00G 0.0 . . . . ?
C00G C00B C00D O007 180.0 . . . . ?
C00G C00B C00D C00C 0.0 . . . . ?
C00H C00C C00D O007 180.0 . . . . ?
C00H C00C C00D C00B 0.0 . . . . ?
C00U C00U C011 C0 -8.0(16) 6_557 . . . ?
C00U C00U C011 O12 178.0(11) 6_557 . . . ?
C00U C00U O11 Gd01 -166.8(3) 6_557 . . . ?
C00V C00V C14 O10 -175.0(13) 6_557 . . . ?
C00V C00V C14 C1A 1(2) 6_557 . . . ?
C00V C00V O4 Gd02 170.6(3) 6_557 . . . ?
C00V C00V O4 Gd02 170.6(3) 6_557 . . 6_556 ?
C00V C14 C1A C14 -1(3) . . . 6_557 ?
C00V C14 C1A O5 -178(3) . . . . ?
C00W C00W C010 C00F 9.1(18) 6 . . . ?
C00W C00W C010 O00S -177.7(13) 6 . . . ?
C00X C00X C2 O1 -177.5(12) 6_557 . . . ?
C00X C00X C2 C35 1.0(15) 6_557 . . . ?
C00X C2 C35 C2 -2(2) . . . 6_557 ?
C00X C2 C35 O33 -173(2) . . . . ?
O1 C2 C35 C2 176.8(11) . . . 6_557 ?
O1 C2 C35 O33 5(4) . . . . ?
C010 C00F C010 O00S 173.4(13) 6 . . . ?
C010 C00F C010 C00W -14(3) 6 . . . ?
C011 C0 C011 O12 -173.5(11) 6_557 . . . ?
C011 C0 C011 C00U 13(3) 6_557 . . . ?
C011 C00U O11 Gd01 6(2) . . . . ?
O10 C14 C1A C14 173.8(14) . . . 6_557 ?
O10 C14 C1A O5 -3(5) . . . . ?
C14 C00V O4 Gd02 -7.5(19) . . . . ?
C14 C00V O4 Gd02 -7.5(19) . . . 6_556 ?
O4 C00V C14 O10 3(2) . . . . ?
O4 C00V C14 C1A 179(2) . . . . ?
O7 C00F C010 O00S 12(5) . . . . ?
O7 C00F C010 C00W -176(3) . . . . ?
O6 C0 C011 O12 -7(4) . . . . ?
O6 C0 C011 C00U 180(2) . . . . ?
O11 C00U C011 C0 178(2) . . . . ?
O11 C00U C011 O12 4(2) . . . . ?

loop_
_smtbx_masks_void_nr
_smtbx_masks_void_average_x
_smtbx_masks_void_average_y
_smtbx_masks_void_average_z
_smtbx_masks_void_volume
_smtbx_masks_void_count_electrons
_smtbx_masks_void_content
1 0.000 0.000 -0.376 652.7 231.2 '22 H2O'
2 0.000 0.500 0.000 284.4 81.7 '8 H2O'
3 0.500 0.000 0.000 284.4 81.7 '8 H2O'
